data_4320907
loop_
_publ_author_name
'Petra J. van Koningsbruggen'
'Yann Garcia'
'Olivier Kahn'
'L\'eopold Fourn\`es'
'Huub Kooijman'
'Anthony L. Spek'
'Jaap G. Haasnoot'
'Jacques Moscovici'
'Karine Provost'
'Alain Michalowicz'
'Franz Renz'
'Philipp G\"utlich'

_publ_contact_author_address
;
    Bijvoet Center for Biomolecular Research
    Department of Crystal and Structural Chemistry
    Utrecht University
    Padualaan 8
    3584 CH Utrecht
    The Netherlands
;
_publ_contact_author_email spea@chem.uu.nl
_publ_contact_author_fax '+31 30 2533940'
_publ_contact_author_name '   Dr. A.L. Spek'
_publ_contact_author_phone '+31 30 2532538'
_publ_section_title
;
 Synthesis, Crystal Structure, EXAFS, and Magnetic Properties of Catena
 [\m-Tris(1,2-bis(tetrazol-1-yl)propane-N1,N1')iron(II)] Bis(perchlorate).
 First Crystal Structure of an Iron(II) Spin-Crossover Chain Compound
;
_journal_name_full 'Inorganic Chemistry'
_journal_page_first 1891
_journal_page_last 1900
_journal_paper_doi 10.1021/ic991118n
_journal_volume 39
_journal_year 2000
_chemical_compound_source 'see text'
_chemical_formula_moiety '2(C15 H24 Fe N24), 4(Cl O4), 4()'
_chemical_formula_sum 'C30 H48 Cl4 Fe2 N48 O16'
_chemical_formula_weight 1590.66
_chemical_name_systematic
;
 ?
;
_space_group_IT_number 165
_symmetry_cell_setting trigonal
_symmetry_space_group_name_Hall '-P 3 2"c'
_symmetry_space_group_name_H-M 'P -3 c 1'
_cell_angle_alpha 90
_cell_angle_beta 90
_cell_angle_gamma 120
_cell_formula_units_Z 1
_cell_length_a 11.098(2)
_cell_length_b 11.098(2)
_cell_length_c 14.844(2)
_cell_measurement_temperature 200
_cell_volume 1583.3(5)
_computing_cell_refinement 'SET4 (de Boer & Duisenberg, 1984)'
_computing_data_collection 'Locally modified CAD4-Version 5 Software'
_computing_data_reduction 'HELENA (Spek, 1997)'
_computing_publication_material 'PLATON (Spek, 1990)'
_computing_structure_refinement 'SHELXL-97 (Sheldrick, 1997)'
_diffrn_ambient_temperature 200
_diffrn_radiation_type 'Mo K\a'
_diffrn_radiation_wavelength 0.71073
_diffrn_reflns_av_R_equivalents 0.0506
_diffrn_reflns_av_sigmaI/netI 0.0418
_diffrn_reflns_limit_h_max 14
_diffrn_reflns_limit_h_min -9
_diffrn_reflns_limit_k_max 9
_diffrn_reflns_limit_k_min -14
_diffrn_reflns_limit_l_max 19
_diffrn_reflns_limit_l_min 0
_diffrn_reflns_number 2971
_diffrn_reflns_reduction_process
;
 ?
;
_diffrn_reflns_theta_max 27.49
_diffrn_reflns_theta_min 1.37
_exptl_absorpt_coefficient_mu 0.73
_exptl_crystal_colour brown
_exptl_crystal_density_diffrn 1.668
_exptl_crystal_density_method 'Not Measured'
_exptl_crystal_F_000 812
_exptl_crystal_size_max 0.3
_exptl_crystal_size_mid 0.3
_exptl_crystal_size_min 0.2
_refine_diff_density_max 0.303
_refine_diff_density_min -0.238
_refine_diff_density_rms 0.055
_refine_ls_abs_structure_details none
_refine_ls_abs_structure_Flack none
_refine_ls_extinction_method none
_refine_ls_goodness_of_fit_ref 1.105
_refine_ls_hydrogen_treatment 'H-atom refinement: see text '
_refine_ls_matrix_type full
_refine_ls_number_parameters 90
_refine_ls_number_reflns 1220
_refine_ls_number_restraints 8
_refine_ls_restrained_S_all 1.113
_refine_ls_R_factor_all 0.0880
_refine_ls_R_factor_gt 0.0519
_refine_ls_shift/su_max 0.000
_refine_ls_shift/su_mean 0.000
_refine_ls_structure_factor_coef Fsqd
_refine_ls_weighting_details w=1/[^
_refine_ls_weighting_scheme calc
_refine_ls_wR_factor_gt 0.1080
_refine_ls_wR_factor_ref 0.1208
_reflns_number_gt 775
_reflns_number_total 1220
_reflns_threshold_expression >2sigma(i)
_cod_data_source_file ic991118n_1.cif
_cod_data_source_block S1678D
_cod_depositor_comments
;
The following automatic conversions were performed:

'_symmetry_cell_setting' value 'Trigonal' changed to 'trigonal'
according to the built-in table from CIF Core dictionary named
'cif_core.dic' version 2.4.1 from 2010-06-29.

Automatic conversion script
Id: cif_fix_values 1646 2011-03-28 12:23:43Z adriana 

The following automatic conversions were performed:

'_refine_ls_weighting_scheme' value 'calc w=1/[^' was changed to
'calc'. New tag '_refine_ls_weighting_details' was created. The value
of the new tag was set to 'w=1/[^'.

Automatic conversion script
Id: cif_fix_values 3143 2015-03-26 13:38:13Z robertas 
;
_cod_database_code 4320907

loop_
_symmetry_equiv_pos_as_xyz
x,y,z
-y,x-y,z
-x+y,-x,z
y,x,1/2-z
-x,-x+y,1/2-z
x-y,-y,1/2-z
-x,-y,-z
y,-x+y,-z
x-y,x,-z
-y,-x,1/2+z
x,x-y,1/2+z
-x+y,y,1/2+z

loop_
_atom_site_aniso_label
_atom_site_aniso_U_11
_atom_site_aniso_U_22
_atom_site_aniso_U_33
_atom_site_aniso_U_23
_atom_site_aniso_U_13
_atom_site_aniso_U_12
Fe1 0.0599(5) 0.0599(5) 0.0539(8) 0.0000 0.0000 0.0299(2)
N1 0.072(3) 0.100(4) 0.068(2) 0.006(3) 0.001(3) -0.003(3)
N2 0.087(3) 0.137(6) 0.090(3) 0.002(4) -0.023(3) 0.036(4)
N3 0.102(3) 0.096(4) 0.092(3) -0.004(3) -0.032(3) 0.046(3)
N4 0.071(2) 0.075(3) 0.064(2) 0.0015(19) 0.003(2) 0.025(2)
C1 0.073(3) 0.077(4) 0.071(3) 0.000(3) -0.001(3) 0.020(3)
C2 0.108(6) 0.119(6) 0.090(3) 0.003(5) -0.005(5) -0.047(4)
C3 0.069(8) 0.088(8) 0.094(7) -0.013(7) 0.019(6) -0.012(6)
Cl1A 0.1010(14) 0.1009(14) 0.081(3) 0.0000 0.0000 0.0505(7)
O11A 0.288(12) 0.288(12) 0.127(9) 0.0000 0.0000 0.144(6)
O12A 0.209(8) 0.184(8) 0.212(7) 0.037(7) 0.047(7) 0.142(7)

loop_
_atom_site_label
_atom_site_type_symbol
_atom_site_thermal_displace_type
_atom_site_fract_x
_atom_site_fract_y
_atom_site_fract_z
_atom_site_occupancy
_atom_site_U_iso_or_equiv
Fe1 Fe Uani 0.000000 0.000000 0.000000 1.002 0.0579(4)
N1 N Uani 0.3339(5) 0.3007(6) 0.1591(3) 1.000 0.1004(18)
N2 N Uani 0.3389(6) 0.1860(8) 0.1782(3) 1.000 0.114(2)
N3 N Uani 0.2463(6) 0.0863(5) 0.1316(3) 1.000 0.0982(19)
N4 N Uani 0.1778(4) 0.1349(4) 0.0826(2) 1.000 0.0751(14)
C1 C Uani 0.2368(6) 0.2666(6) 0.1001(3) 1.000 0.0814(19)
C2 C Uani 0.4277(9) 0.4309(9) 0.2027(3) 1.000 0.152(3)
C3 C Uani 0.5481(12) 0.5243(14) 0.1641(7) 0.500 0.106(4)
Cl1A Cl Uani 0.333300 0.666700 0.02404(18) 0.91(3) 0.0943(12)
O11A O Uani 0.333300 0.666700 0.1154(8) 0.91(3) 0.234(6)
O12A O Uani 0.2808(11) 0.7512(10) 0.0062(7) 0.909(10) 0.182(4)
Cl1B Cl Uiso 0.333300 0.666700 -0.057(5) 0.09(3) 0.0940
O11B O Uiso 0.333300 0.666700 -0.146(5) 0.09(3) 0.2350
O12B O Uiso 0.374(12) 0.581(10) -0.026(5) 0.091(10) 0.1820
H1 H Uiso 0.212700 0.327800 0.073900 1.000 0.0970
H2A H Uiso 0.521000 0.462400 0.180400 0.500 0.1820
H2B H Uiso 0.402300 0.499300 0.184800 0.500 0.1820
H2C H Uiso 0.374700 0.479100 0.194700 0.500 0.1820
H3A H Uiso 0.608400 0.485900 0.159400 0.500 0.1590
H3B H Uiso 0.591900 0.607100 0.200200 0.500 0.1590
H3C H Uiso 0.529900 0.546800 0.105000 0.500 0.1590

loop_
_atom_type_symbol
_atom_type_description
_atom_type_scat_dispersion_real
_atom_type_scat_dispersion_imag
_atom_type_scat_source
O O 0.0106 0.0060 'International Tables Vol C Tables 4.2.6.8 and 6.1.1.4'
N N 0.0061 0.0033 'International Tables Vol C Tables 4.2.6.8 and 6.1.1.4'
Fe Fe 0.3463 0.8444 'International Tables Vol C Tables 4.2.6.8 and 6.1.1.4'
Cl Cl 0.1484 0.1585 'International Tables Vol C Tables 4.2.6.8 and 6.1.1.4'
H H 0.0000 0.0000 'International Tables Vol C Tables 4.2.6.8 and 6.1.1.4'
C C 0.0033 0.0016 'International Tables Vol C Tables 4.2.6.8 and 6.1.1.4'

loop_
_geom_angle_atom_site_label_1
_geom_angle_atom_site_label_2
_geom_angle_atom_site_label_3
_geom_angle
_geom_angle_site_symmetry_1
_geom_angle_site_symmetry_2
_geom_angle_site_symmetry_3
_geom_angle_publ_flag
N4 Fe1 N4 91.06(17) . . 2_555 yes
N4 Fe1 N4 91.06(16) . . 3_555 yes
N4 Fe1 N4 180.00 . . 7_555 yes
N4 Fe1 N4 88.94(17) . . 8_555 yes
N4 Fe1 N4 88.94(16) . . 9_555 yes
N4 Fe1 N4 91.1(2) 2_555 . 3_555 yes
N4 Fe1 N4 88.94(17) 2_555 . 7_555 yes
N4 Fe1 N4 180.00 2_555 . 8_555 yes
N4 Fe1 N4 88.9(2) 2_555 . 9_555 yes
N4 Fe1 N4 88.94(16) 3_555 . 7_555 yes
N4 Fe1 N4 88.9(2) 3_555 . 8_555 yes
N4 Fe1 N4 180.00 3_555 . 9_555 yes
N4 Fe1 N4 91.06(17) 7_555 . 8_555 yes
N4 Fe1 N4 91.06(16) 7_555 . 9_555 yes
N4 Fe1 N4 91.1(2) 8_555 . 9_555 yes
O11A Cl1A O12A 101.3(5) . . 3_565 yes
O12A Cl1A O12A 116.3(7) . . 2_665 yes
O12A Cl1A O12A 116.3(7) . . 3_565 yes
O12A Cl1A O12A 116.2(8) 2_665 . 3_565 yes
O11A Cl1A O12A 101.3(5) . . . yes
O11A Cl1A O12A 101.3(5) . . 2_665 yes
O11B Cl1B O12B 110(5) . . . yes
O12B Cl1B O12B 109(8) . . 3_565 yes
O12B Cl1B O12B 109(8) 2_665 . 3_565 yes
O11B Cl1B O12B 110(5) . . 2_665 yes
O11B Cl1B O12B 110(5) . . 3_565 yes
O12B Cl1B O12B 109(8) . . 2_665 yes
C1 N1 C2 132.6(6) . . . yes
N2 N1 C2 120.5(6) . . . yes
N2 N1 C1 107.0(6) . . . yes
N1 N2 N3 108.3(6) . . . yes
N2 N3 N4 108.5(5) . . . yes
N3 N4 C1 106.0(4) . . . yes
Fe1 N4 N3 122.1(3) . . . yes
Fe1 N4 C1 131.8(4) . . . yes
N1 C1 N4 110.1(6) . . . yes
N1 C2 C3 121.5(7) . . . yes
N1 C2 C2 115.9(7) . . 4_555 yes
C2 C2 C3 114.7(9) 4_555 . . no
N1 C1 H1 124.93 . . . no
N4 C1 H1 124.93 . . . no
C3 C2 H2A 26.59 . . . no
H2A C2 H2B 107.45 . . . no
C3 C2 H2B 81.10 . . . no
C3 C2 H2C 99.44 . . . no
N1 C2 H2A 108.24 . . . no
N1 C2 H2B 108.31 . . . no
N1 C2 H2C 99.36 . . . no
C2 C2 H2C 99.47 4_555 . . no
C2 C2 H2A 108.30 4_555 . . no
H2B C2 H2C 18.37 . . . no
H2A C2 H2C 125.83 . . . no
C2 C2 H2B 108.33 4_555 . . no
H3A C3 H3C 109.46 . . . no
H3B C3 H3C 109.43 . . . no
H3A C3 H3B 109.52 . . . no
C2 C3 H2A 42.45 . . . no
C2 C3 H3A 109.52 . . . no
C2 C3 H3B 109.45 . . . no
C2 C3 H3C 109.44 . . . no
H2A C3 H3A 67.08 . . . no
H2A C3 H3B 123.69 . . . no
H2A C3 H3C 125.02 . . . no

loop_
_geom_bond_atom_site_label_1
_geom_bond_atom_site_label_2
_geom_bond_distance
_geom_bond_site_symmetry_1
_geom_bond_site_symmetry_2
_geom_bond_publ_flag
Fe1 N4 2.164(4) . . yes
Cl1A O11A 1.356(12) . . yes
Cl1A O12A 1.355(12) . . yes
Cl1B O11B 1.32(10) . . yes
Cl1B O12B 1.32(12) . . yes
N1 N2 1.332(10) . . yes
N1 C1 1.290(8) . . yes
N1 C2 1.444(10) . . yes
N2 N3 1.273(9) . . yes
N3 N4 1.345(8) . . yes
N4 C1 1.294(7) . . yes
C2 C2 1.406(6) . 4_555 no
C2 C3 1.343(16) . . no
C1 H1 0.9305 . . no
C2 H2A 0.9705 . . no
C2 H2B 0.9697 . . no
C2 H2C 0.9802 . . no
C3 H3A 0.9589 . . no
C3 H3B 0.9598 . . no
C3 H3C 0.9608 . . no
C3 H2A 0.6437 . . no

loop_
_geom_contact_atom_site_label_1
_geom_contact_atom_site_label_2
_geom_contact_distance
_geom_contact_site_symmetry_1
_geom_contact_site_symmetry_2
_geom_contact_publ_flag
O11B N2 3.192(13) . 9_555 no
O11B N2 3.192(14) . 7_665 no
O11B N2 3.191(15) . 8_565 no
O12A C1 3.177(16) . 3_565 no
O12A H1 2.2998 . 3_565 no
O12B H1 2.8757 . . no
N1 N2 3.066(9) . 4_555 no
N1 N1 2.773(7) . 4_555 no
N2 O11B 3.192(14) . 8_555 no
N2 O11B 3.191(14) . 9_655 no
N2 O11B 3.192(14) . 7_665 no
N2 C3 2.88(2) . 2_655 no
N2 N1 3.066(8) . 4_555 no
N3 C1 3.199(8) . 3_555 no
N3 C3 2.99(2) . 2_655 no
N3 N4 3.164(8) . 3_555 no
N4 N3 3.164(9) . 2_555 no
N2 H3B 2.6057 . 2_655 no
N2 H3A 2.3928 . 2_655 no
N2 H2C 2.6660 . 4_555 no
N3 H3A 2.8232 . 2_655 no
N3 H3B 2.6049 . 2_655 no
N4 H1 2.9295 . 8_555 no
C1 O12A 3.177(15) . 2_665 no
C1 N3 3.199(10) . 2_555 no
C3 N2 2.885(18) . 3_665 no
C3 N3 2.994(16) . 3_665 no
H1 O12A 2.2998 . 2_665 no
H1 N4 2.9295 . 9_555 no
H1 H2B 2.5991 . . no
H1 H2C 2.4997 . . no
H1 O12B 2.8757 . . no
H2B H1 2.5991 . . no
H2C N2 2.6660 . 4_555 no
H2C H1 2.4997 . . no
H3A N2 2.3928 . 3_665 no
H3A N3 2.8232 . 3_665 no
H3B N3 2.6049 . 3_665 no
H3B N2 2.6057 . 3_665 no

loop_
_geom_hbond_atom_site_label_D
_geom_hbond_atom_site_label_H
_geom_hbond_atom_site_label_A
_geom_hbond_distance_DH
_geom_hbond_distance_HA
_geom_hbond_distance_DA
_geom_hbond_angle_DHA
_geom_hbond_site_symmetry_A
_geom_hbond_publ_flag
C1 H1 O12A 0.9305 2.2998 3.177(15) 156.90 2_665 yes
C3 H3A N2 0.9589 2.3928 2.885(18) 111.44 3_665 yes
C3 H3B N3 0.9598 2.6049 2.994(16) 104.53 3_665 yes

loop_
_geom_torsion_atom_site_label_1
_geom_torsion_atom_site_label_2
_geom_torsion_atom_site_label_3
_geom_torsion_atom_site_label_4
_geom_torsion
_geom_torsion_site_symmetry_1
_geom_torsion_site_symmetry_2
_geom_torsion_site_symmetry_3
_geom_torsion_site_symmetry_4
_geom_torsion_publ_flag
N4 Fe1 N4 N3 115.5(4) 2_555 . . . no
N4 Fe1 N4 C1 -61.2(5) 2_555 . . . no
N4 Fe1 N4 N3 24.4(4) 3_555 . . . no
N4 Fe1 N4 C1 -152.3(5) 3_555 . . . no
N4 Fe1 N4 N3 -64.5(4) 8_555 . . . no
N4 Fe1 N4 C1 118.8(5) 8_555 . . . no
N4 Fe1 N4 N3 -155.6(4) 9_555 . . . no
N4 Fe1 N4 C1 27.7(5) 9_555 . . . no
C1 N1 N2 N3 -0.2(7) . . . . no
C2 N1 N2 N3 179.8(7) . . . . no
N2 N1 C1 N4 1.6(7) . . . . no
C2 N1 C1 N4 -178.4(7) . . . . no
N2 N1 C2 C3 94.9(11) . . . . no
N2 N1 C2 C2 -52.5(12) . . . 4_555 no
C1 N1 C2 C3 -85.1(14) . . . . no
C1 N1 C2 C2 127.5(9) . . . 4_555 no
N1 N2 N3 N4 -1.2(7) . . . . no
N2 N3 N4 Fe1 -175.3(4) . . . . no
N2 N3 N4 C1 2.1(6) . . . . no
Fe1 N4 C1 N1 174.8(4) . . . . no
N3 N4 C1 N1 -2.2(6) . . . . no
N1 C2 C2 N1 -33.8(13) . . 4_555 4_555 no
N1 C2 C2 C3 176.6(11) . . 4_555 4_555 no
C3 C2 C2 N1 176.6(10) . . 4_555 4_555 no
C3 C2 C2 C3 27.0(16) . . 4_555 4_555 no
